data_7242199
loop_
_publ_author_name
'Li, Fengcai'
'Xu, Hao'
'Xu, Xinwei'
'Cang, Hui'
'Xu, Jiaying'
'Chen, Song'

_publ_section_title
;
 Supramolecular salts assembled by melamine and two organic hydroxyl
 acids: synthesis, structure, hydrogen bonds, and luminescent property
;
_journal_issue 11
_journal_name_full CrystEngComm
_journal_page_first 2235
_journal_page_last 2248
_journal_paper_doi 10.1039/D0CE01647K
_journal_volume 23
_journal_year 2021
_chemical_formula_moiety 'C11 H7 O3, H2 O, C3 H7 N6'
_chemical_formula_sum 'C14 H16 N6 O4'
_chemical_formula_weight 332.33
_space_group_crystal_system orthorhombic
_space_group_IT_number 60
_space_group_name_Hall '-P 2n 2ab'
_space_group_name_H-M_alt 'P b c n'
_atom_sites_solution_hydrogens mixed
_atom_sites_solution_primary dual
_audit_creation_date 2019-03-10
_audit_creation_method
;
Olex2 1.2
(compiled 2018.05.29 svn.r3508 for OlexSys, GUI svn.r5506)
;
_audit_update_record
;
2020-03-21 deposited with the CCDC.	2021-01-27 downloaded from the CCDC.
;
_cell_angle_alpha 90
_cell_angle_beta 90
_cell_angle_gamma 90
_cell_formula_units_Z 8
_cell_length_a 35.3301(11)
_cell_length_b 10.8822(3)
_cell_length_c 7.5873(2)
_cell_measurement_reflns_used 6435
_cell_measurement_temperature 100
_cell_measurement_theta_max 27.480
_cell_measurement_theta_min 2.306
_cell_volume 2917.08(14)
_computing_cell_refinement 'SAINT V8.38A (?, 2016)'
_computing_data_reduction 'SAINT V8.38A (?, 2016)'
_computing_molecular_graphics 'Olex2 (Dolomanov et al., 2009)'
_computing_publication_material 'Olex2 (Dolomanov et al., 2009)'
_computing_structure_refinement 'ShelXL (Sheldrick, 2015)'
_computing_structure_solution 'ShelXT (Sheldrick, 2015)'
_diffrn_ambient_temperature 100.0
_diffrn_measured_fraction_theta_full 0.997
_diffrn_measured_fraction_theta_max 0.996
_diffrn_measurement_device_type 'Bruker APEX-II CCD'
_diffrn_measurement_method '\f and \w scans'
_diffrn_radiation_type MoK\a
_diffrn_radiation_wavelength 0.71073
_diffrn_reflns_av_R_equivalents 0.0664
_diffrn_reflns_av_unetI/netI 0.0444
_diffrn_reflns_Laue_measured_fraction_full 0.997
_diffrn_reflns_Laue_measured_fraction_max 0.996
_diffrn_reflns_limit_h_max 37
_diffrn_reflns_limit_h_min -45
_diffrn_reflns_limit_k_max 14
_diffrn_reflns_limit_k_min -14
_diffrn_reflns_limit_l_max 9
_diffrn_reflns_limit_l_min -9
_diffrn_reflns_number 22152
_diffrn_reflns_point_group_measured_fraction_full 0.997
_diffrn_reflns_point_group_measured_fraction_max 0.996
_diffrn_reflns_theta_full 25.242
_diffrn_reflns_theta_max 27.501
_diffrn_reflns_theta_min 2.306
_diffrn_standards_number 0
_exptl_absorpt_coefficient_mu 0.115
_exptl_absorpt_correction_T_max 0.7456
_exptl_absorpt_correction_T_min 0.6849
_exptl_absorpt_correction_type multi-scan
_exptl_absorpt_process_details
'SADABS-2016/2 (Bruker,2016/2) was used for absorption correction. wR2(int) was 0.1306 before and 0.0667 after correction. The Ratio of minimum to maximum transmission is 0.9186. The \l/2 correction factor is Not present.'
_exptl_crystal_colour colourless
_exptl_crystal_colour_primary colourless
_exptl_crystal_density_diffrn 1.513
_exptl_crystal_description block
_exptl_crystal_F_000 1392
_exptl_crystal_size_max 0.16
_exptl_crystal_size_mid 0.09
_exptl_crystal_size_min 0.08
_refine_diff_density_max 0.247
_refine_diff_density_min -0.301
_refine_diff_density_rms 0.059
_refine_ls_extinction_method none
_refine_ls_goodness_of_fit_ref 1.077
_refine_ls_hydrogen_treatment mixed
_refine_ls_matrix_type full
_refine_ls_number_parameters 225
_refine_ls_number_reflns 3332
_refine_ls_number_restraints 0
_refine_ls_restrained_S_all 1.077
_refine_ls_R_factor_all 0.0743
_refine_ls_R_factor_gt 0.0467
_refine_ls_shift/su_max 0.001
_refine_ls_shift/su_mean 0.000
_refine_ls_structure_factor_coef Fsqd
_refine_ls_weighting_details 'w=1/[\s^2^(Fo^2^)+(0.0290P)^2^+2.9191P] where P=(Fo^2^+2Fc^2^)/3'
_refine_ls_weighting_scheme calc
_refine_ls_wR_factor_gt 0.0941
_refine_ls_wR_factor_ref 0.1078
_reflns_Friedel_coverage 0.000
_reflns_number_gt 2531
_reflns_number_total 3332
_reflns_threshold_expression 'I > 2\s(I)'
_cod_data_source_file d0ce01647k2.cif
_cod_data_source_block zz
_cod_depositor_comments 'Adding full bibliography for 7242199--7242200.cif.'
_cod_database_code 7242199
_shelx_shelxl_version_number 2018/3
_shelx_space_group_comment
;
The symmetry employed for this shelxl refinement is uniquely defined
by the following loop, which should always be used as a source of
symmetry information in preference to the above space-group names.
They are only intended as comments.
;
_shelx_estimated_absorpt_t_max 0.991
_shelx_estimated_absorpt_t_min 0.982
_olex2_refinement_description
;
1. Fixed Uiso
 At 1.2 times of:
  All C(H) groups, All N(H,H) groups
 At 1.5 times of:
  All O(H) groups, All O(H,H) groups
2.a Free rotating group:
 O4(H4a,H4b)
2.b Aromatic/amide H refined with riding coordinates:
 C6(H6), C3(H3), C9(H9), C8(H8), C11(H11), C4(H4)
2.c X=CH2 refined with riding coordinates:
 N3(H3a,H3b), N1(H1a,H1b), N6(H6a,H6b)
2.d Idealised tetrahedral OH refined as rotating group:
 O1(H1)
;
_olex2_submission_special_instructions 'No special instructions were received'

loop_
_space_group_symop_operation_xyz
'x, y, z'
'-x+1/2, -y+1/2, z+1/2'
'-x, y, -z+1/2'
'x+1/2, -y+1/2, -z'
'-x, -y, -z'
'x-1/2, y-1/2, -z-1/2'
'x, -y, z-1/2'
'-x-1/2, y-1/2, z'

loop_
_atom_site_label
_atom_site_type_symbol
_atom_site_fract_x
_atom_site_fract_y
_atom_site_fract_z
_atom_site_U_iso_or_equiv
_atom_site_adp_type
_atom_site_occupancy
_atom_site_site_symmetry_order
_atom_site_calc_flag
_atom_site_refinement_flags_posn
_atom_site_refinement_flags_adp
_atom_site_refinement_flags_occupancy
_atom_site_disorder_assembly
_atom_site_disorder_group
O3 O 0.60314(4) 0.40072(11) 0.16758(19) 0.0180(3) Uani 1 1 d . . . . .
O1 O 0.84636(3) 0.29406(11) 0.06194(19) 0.0170(3) Uani 1 1 d . . . . .
H1 H 0.847147 0.219009 0.087534 0.025 Uiso 1 1 calc GR . . . .
O2 O 0.62801(4) 0.58865(11) 0.17163(19) 0.0193(3) Uani 1 1 d . . . . .
O4 O 0.59949(4) 0.16449(12) 0.2924(2) 0.0218(3) Uani 1 1 d . . . . .
H4A H 0.601755 0.233524 0.235524 0.033 Uiso 1 1 d G . . . .
H4B H 0.616761 0.167875 0.373920 0.033 Uiso 1 1 d G . . . .
N5 N 0.56662(4) 0.70253(14) 0.3134(2) 0.0149(3) Uani 1 1 d . . . . .
N4 N 0.50965(4) 0.67341(13) 0.4697(2) 0.0150(3) Uani 1 1 d . . . . .
N2 N 0.53440(4) 0.87688(13) 0.4171(2) 0.0151(3) Uani 1 1 d . . . . .
N3 N 0.47776(4) 0.84729(14) 0.5535(2) 0.0172(4) Uani 1 1 d . . . . .
H3A H 0.459619 0.799916 0.594669 0.021 Uiso 1 1 calc R . . . .
H3B H 0.475807 0.927700 0.561750 0.021 Uiso 1 1 calc R . . . .
N1 N 0.59136(4) 0.89635(14) 0.2730(2) 0.0178(4) Uani 1 1 d . . . . .
H1A H 0.590254 0.976681 0.285238 0.021 Uiso 1 1 calc R . . . .
H1B H 0.610790 0.862455 0.219122 0.021 Uiso 1 1 calc R . . . .
N6 N 0.54288(4) 0.50860(14) 0.3580(2) 0.0173(4) Uani 1 1 d . . . . .
H6A H 0.525622 0.457826 0.399079 0.021 Uiso 1 1 calc R . . . .
H6B H 0.562579 0.479734 0.300316 0.021 Uiso 1 1 calc R . . . .
C5 C 0.74198(5) 0.31979(16) 0.0620(2) 0.0130(4) Uani 1 1 d . . . . .
C14 C 0.56374(5) 0.82633(16) 0.3358(3) 0.0144(4) Uani 1 1 d . . . . .
C13 C 0.50797(5) 0.79766(16) 0.4792(3) 0.0147(4) Uani 1 1 d . . . . .
C6 C 0.77883(5) 0.27188(16) 0.0319(2) 0.0139(4) Uani 1 1 d . . . . .
H6 H 0.781863 0.194651 -0.024783 0.017 Uiso 1 1 calc R . . . .
C10 C 0.73801(5) 0.43520(16) 0.1470(2) 0.0130(4) Uani 1 1 d . . . . .
C3 C 0.67367(5) 0.30431(16) 0.0402(3) 0.0147(4) Uani 1 1 d . . . . .
H3 H 0.651835 0.259510 0.005346 0.018 Uiso 1 1 calc R . . . .
C9 C 0.77105(5) 0.50053(17) 0.1960(2) 0.0145(4) Uani 1 1 d . . . . .
H9 H 0.768707 0.578160 0.252230 0.017 Uiso 1 1 calc R . . . .
C12 C 0.53925(5) 0.62735(16) 0.3827(3) 0.0147(4) Uani 1 1 d . . . . .
C8 C 0.80629(5) 0.45348(16) 0.1636(3) 0.0146(4) Uani 1 1 d . . . . .
H8 H 0.828207 0.499283 0.194339 0.018 Uiso 1 1 calc R . . . .
C11 C 0.70114(5) 0.48288(16) 0.1766(3) 0.0142(4) Uani 1 1 d . . . . .
H11 H 0.698339 0.559983 0.233860 0.017 Uiso 1 1 calc R . . . .
C2 C 0.66943(5) 0.41960(16) 0.1241(2) 0.0139(4) Uani 1 1 d . . . . .
C1 C 0.63084(5) 0.47232(16) 0.1557(3) 0.0149(4) Uani 1 1 d . . . . .
C4 C 0.70880(5) 0.25669(16) 0.0087(2) 0.0143(4) Uani 1 1 d . . . . .
H4 H 0.711030 0.179928 -0.050064 0.017 Uiso 1 1 calc R . . . .
C7 C 0.80999(5) 0.33720(16) 0.0846(3) 0.0141(4) Uani 1 1 d . . . . .
H5 H 0.5882(7) 0.665(2) 0.262(3) 0.038(7) Uiso 1 1 d . . . . .

loop_
_atom_site_aniso_label
_atom_site_aniso_U_11
_atom_site_aniso_U_22
_atom_site_aniso_U_33
_atom_site_aniso_U_23
_atom_site_aniso_U_13
_atom_site_aniso_U_12
O3 0.0123(6) 0.0161(6) 0.0255(8) -0.0001(6) 0.0024(6) -0.0013(5)
O1 0.0113(6) 0.0139(6) 0.0257(8) 0.0027(6) 0.0007(6) 0.0023(5)
O2 0.0146(7) 0.0122(6) 0.0312(8) 0.0002(6) 0.0045(6) 0.0013(5)
O4 0.0213(7) 0.0179(7) 0.0263(8) 0.0028(6) -0.0035(6) -0.0045(6)
N5 0.0099(7) 0.0132(7) 0.0217(9) -0.0003(7) 0.0022(7) 0.0003(6)
N4 0.0131(8) 0.0140(7) 0.0180(9) -0.0003(7) 0.0019(6) -0.0002(6)
N2 0.0121(8) 0.0132(7) 0.0201(9) -0.0008(7) 0.0024(7) 0.0003(6)
N3 0.0150(8) 0.0132(7) 0.0236(9) -0.0012(7) 0.0050(7) -0.0005(6)
N1 0.0139(8) 0.0117(7) 0.0279(10) -0.0025(7) 0.0066(7) -0.0001(6)
N6 0.0118(7) 0.0142(7) 0.0259(9) -0.0008(7) 0.0058(7) -0.0004(6)
C5 0.0150(9) 0.0127(8) 0.0115(9) 0.0039(7) 0.0007(7) 0.0006(7)
C14 0.0122(9) 0.0145(9) 0.0163(10) 0.0001(8) -0.0036(7) -0.0004(7)
C13 0.0131(9) 0.0153(8) 0.0157(10) -0.0006(8) -0.0009(7) -0.0001(7)
C6 0.0174(9) 0.0122(9) 0.0120(9) 0.0002(7) -0.0008(7) 0.0022(7)
C10 0.0144(9) 0.0126(9) 0.0118(9) 0.0017(7) 0.0000(7) 0.0007(7)
C3 0.0149(9) 0.0132(9) 0.0160(10) 0.0009(7) -0.0003(8) -0.0026(7)
C9 0.0167(9) 0.0119(8) 0.0149(10) 0.0001(8) -0.0013(8) 0.0000(7)
C12 0.0118(9) 0.0151(9) 0.0172(10) 0.0016(8) -0.0015(7) -0.0003(7)
C8 0.0140(9) 0.0144(8) 0.0155(10) 0.0015(8) -0.0020(7) -0.0025(7)
C11 0.0162(9) 0.0121(9) 0.0143(10) 0.0011(7) 0.0019(8) 0.0008(7)
C2 0.0127(9) 0.0138(9) 0.0152(9) 0.0037(8) 0.0016(7) 0.0011(7)
C1 0.0150(9) 0.0147(9) 0.0150(10) 0.0023(7) 0.0007(8) 0.0010(7)
C4 0.0171(9) 0.0118(8) 0.0142(9) -0.0003(7) 0.0003(7) 0.0004(7)
C7 0.0130(9) 0.0142(8) 0.0151(10) 0.0033(8) 0.0017(7) 0.0032(7)

loop_
_atom_type_symbol
_atom_type_description
_atom_type_scat_dispersion_real
_atom_type_scat_dispersion_imag
_atom_type_scat_source
C C 0.0033 0.0016 'International Tables Vol C Tables 4.2.6.8 and 6.1.1.4'
H H 0.0000 0.0000 'International Tables Vol C Tables 4.2.6.8 and 6.1.1.4'
N N 0.0061 0.0033 'International Tables Vol C Tables 4.2.6.8 and 6.1.1.4'
O O 0.0106 0.0060 'International Tables Vol C Tables 4.2.6.8 and 6.1.1.4'

loop_
_geom_angle_atom_site_label_1
_geom_angle_atom_site_label_2
_geom_angle_atom_site_label_3
_geom_angle
_geom_angle_site_symmetry_1
_geom_angle_site_symmetry_3
_geom_angle_publ_flag
C7 O1 H1 109.5 . . ?
H4A O4 H4B 104.6 . . ?
C14 N5 C12 119.32(16) . . ?
C14 N5 H5 122.5(14) . . ?
C12 N5 H5 117.9(14) . . ?
C12 N4 C13 115.81(15) . . ?
C14 N2 C13 115.88(15) . . ?
H3A N3 H3B 120.0 . . ?
C13 N3 H3A 120.0 . . ?
C13 N3 H3B 120.0 . . ?
H1A N1 H1B 120.0 . . ?
C14 N1 H1A 120.0 . . ?
C14 N1 H1B 120.0 . . ?
H6A N6 H6B 120.0 . . ?
C12 N6 H6A 120.0 . . ?
C12 N6 H6B 120.0 . . ?
C10 C5 C6 119.24(16) . . ?
C4 C5 C6 122.28(16) . . ?
C4 C5 C10 118.48(16) . . ?
N2 C14 N5 121.81(16) . . ?
N2 C14 N1 120.26(16) . . ?
N1 C14 N5 117.93(17) . . ?
N4 C13 N2 125.86(16) . . ?
N3 C13 N4 117.75(16) . . ?
N3 C13 N2 116.39(16) . . ?
C5 C6 H6 120.0 . . ?
C7 C6 C5 119.93(16) . . ?
C7 C6 H6 120.0 . . ?
C5 C10 C11 119.08(16) . . ?
C9 C10 C5 118.83(16) . . ?
C9 C10 C11 122.07(16) . . ?
C2 C3 H3 119.6 . . ?
C4 C3 H3 119.6 . . ?
C4 C3 C2 120.75(17) . . ?
C10 C9 H9 119.5 . . ?
C8 C9 C10 120.98(17) . . ?
C8 C9 H9 119.5 . . ?
N4 C12 N5 121.20(16) . . ?
N6 C12 N5 117.64(17) . . ?
N6 C12 N4 121.15(17) . . ?
C9 C8 H8 120.1 . . ?
C9 C8 C7 119.86(17) . . ?
C7 C8 H8 120.1 . . ?
C10 C11 H11 119.4 . . ?
C2 C11 C10 121.25(17) . . ?
C2 C11 H11 119.4 . . ?
C3 C2 C1 120.52(16) . . ?
C11 C2 C3 119.26(16) . . ?
C11 C2 C1 120.22(16) . . ?
O3 C1 O2 123.26(17) . . ?
O3 C1 C2 118.93(16) . . ?
O2 C1 C2 117.81(16) . . ?
C5 C4 H4 119.4 . . ?
C3 C4 C5 121.17(17) . . ?
C3 C4 H4 119.4 . . ?
O1 C7 C8 116.49(16) . . ?
C6 C7 O1 122.40(16) . . ?
C6 C7 C8 121.10(17) . . ?

loop_
_geom_bond_atom_site_label_1
_geom_bond_atom_site_label_2
_geom_bond_distance
_geom_bond_site_symmetry_2
_geom_bond_publ_flag
O3 C1 1.254(2) . ?
O1 H1 0.8400 . ?
O1 C7 1.379(2) . ?
O2 C1 1.276(2) . ?
O4 H4A 0.8701 . ?
O4 H4B 0.8696 . ?
N5 C14 1.362(2) . ?
N5 C12 1.371(2) . ?
N5 H5 0.95(3) . ?
N4 C13 1.355(2) . ?
N4 C12 1.334(2) . ?
N2 C14 1.326(2) . ?
N2 C13 1.356(2) . ?
N3 H3A 0.8800 . ?
N3 H3B 0.8800 . ?
N3 C13 1.322(2) . ?
N1 H1A 0.8800 . ?
N1 H1B 0.8800 . ?
N1 C14 1.327(2) . ?
N6 H6A 0.8800 . ?
N6 H6B 0.8800 . ?
N6 C12 1.312(2) . ?
C5 C6 1.421(2) . ?
C5 C10 1.419(2) . ?
C5 C4 1.418(2) . ?
C6 H6 0.9500 . ?
C6 C7 1.370(3) . ?
C10 C9 1.416(2) . ?
C10 C11 1.420(2) . ?
C3 H3 0.9500 . ?
C3 C2 1.415(3) . ?
C3 C4 1.366(2) . ?
C9 H9 0.9500 . ?
C9 C8 1.369(3) . ?
C8 H8 0.9500 . ?
C8 C7 1.406(3) . ?
C11 H11 0.9500 . ?
C11 C2 1.374(2) . ?
C2 C1 1.498(2) . ?
C4 H4 0.9500 . ?

loop_
_geom_hbond_atom_site_label_D
_geom_hbond_atom_site_label_H
_geom_hbond_atom_site_label_A
_geom_hbond_distance_DH
_geom_hbond_distance_HA
_geom_hbond_distance_DA
_geom_hbond_angle_DHA
_geom_hbond_site_symmetry_A
_geom_hbond_publ_flag
O1 H1 O2 0.84 1.79 2.5514(18) 150.6 8_755 yes
O4 H4A O3 0.87 1.89 2.7427(18) 165.5 . yes
O4 H4B O1 0.87 1.98 2.8366(19) 170.1 2_655 yes
N6 H6B O3 0.88 1.95 2.828(2) 174.1 . yes
